data_2020150
loop_
_publ_author_name
'Cadee, M.C.'
'Verschoor, G.C.'
'Ijdo, D.J.W.'

_publ_section_title
;
 Structures of Pb3 Ge Ga10 O20 and Ba3 Sn Fe10 O20
;
_journal_name_full 'Acta Crystallographica C (39,1983-)'
_journal_page_first 921
_journal_page_last 925
_journal_volume 39
_journal_year 1983
_chemical_formula_sum 'Ga10 Ge O20 Pb3'
_chemical_name_systematic 'Pb3 Ge Ga10 O20'
_space_group_crystal_system monoclinic
_space_group_IT_number 12
_space_group_name_Hall '-I 2y'
_space_group_name_H-M_alt 'I 1 2/m 1'
_cell_angle_alpha 90
_cell_angle_beta 90.23
_cell_angle_gamma 90
_cell_formula_units_Z 2
_cell_length_a 14.751
_cell_length_b 11.695
_cell_length_c 5.106
_cell_volume 880.844
_citation_journal_id_ASTM ACSCEE
_cod_data_source_file Cadee_ACSCEE_1983_244.cif
_cod_data_source_block Ga10Ge1O20Pb3
_cod_depositor_comments
;
 Updating space group information.

 Antanas Vaitkus,
 2018-07-22
;
_cod_original_formula_sum 'Ga10 Ge1 O20 Pb3'
_cod_database_code 2020150

loop_
_space_group_symop_id
_space_group_symop_operation_xyz
1 x,y,z
2 -x,y,-z
3 -x,-y,-z
4 x,-y,z
5 x+1/2,y+1/2,z+1/2
6 -x+1/2,y+1/2,-z+1/2
7 -x+1/2,-y+1/2,-z+1/2
8 x+1/2,-y+1/2,z+1/2

loop_
_atom_site_label
_atom_site_type_symbol
_atom_site_fract_x
_atom_site_fract_y
_atom_site_fract_z
_atom_site_occupancy
_atom_site_U_iso_or_equiv
O6 O-2 0.93 0.384 0.821 1 0.0
Ga2 Ga+3 0.3558 0.3634 0.0129 1 0.0
Ge1 Ge+4 0 0.5 0 1 0.0
Ga3 Ga+3 0.1356 0.2876 0.9744 1 0.0
Ga1 Ga+3 0 0.3665 0.5 1 0.0
Pb2 Pb+2 0.2817 0 0.9512 1 0.0
Pb1 Pb+2 0 0 0 1 0.0
O5 O-2 0.861 0.147 0.867 1 0.0
O3 O-2 0.24 0.365 0.889 1 0.0
O4 O-2 0.417 0.246 0.85 1 0.0
O1 O-2 0.432 0 0.822 1 0.0
O2 O-2 0.903 0 0.41 1 0.0
